data_4127241
loop_
_publ_author_name
'Shao, Baihao'
'Qian, Hai'
'Li, Quan'
'Aprahamian, Ivan'

_publ_section_title
;
 Structure Property Analysis of the Solution and Solid-State Properties of
 Bistable Photochromic Hydrazones.
;
_journal_issue 20
_journal_name_full 'Journal of the American Chemical Society'
_journal_page_first 8364
_journal_page_last 8371
_journal_paper_doi 10.1021/jacs.9b03932
_journal_volume 141
_journal_year 2019
_chemical_formula_moiety '0.5(C34 H30 N6 O4)'
_chemical_formula_sum 'C17 H15 N3 O2'
_chemical_formula_weight 293.32
_space_group_crystal_system orthorhombic
_space_group_IT_number 57
_space_group_name_Hall '-P 2c 2b'
_space_group_name_H-M_alt 'P b c m'
_symmetry_space_group_name_Hall '-P 2c 2b'
_symmetry_space_group_name_H-M 'P b c m'
_atom_sites_solution_hydrogens mixed
_atom_sites_solution_primary iterative
_audit_creation_date 2016-12-12
_audit_creation_method
;
Olex2 1.2-alpha
(compiled 2016.11.30 svn.r3356 for OlexSys, GUI svn.r5269)
;
_cell_angle_alpha 90
_cell_angle_beta 90
_cell_angle_gamma 90
_cell_formula_units_Z 4
_cell_length_a 15.1332(18)
_cell_length_b 15.1000(18)
_cell_length_c 6.5509(8)
_cell_measurement_reflns_used 3154
_cell_measurement_temperature 173(2)
_cell_measurement_theta_max 24.78
_cell_measurement_theta_min 2.69
_cell_volume 1497.0(3)
_computing_cell_refinement 'SAINT v8.34A (Bruker, 2013)'
_computing_data_collection 'COSMO (BRUKER, V1.61, 2009)'
_computing_data_reduction 'SAINT v8.34A (Bruker, 2013)'
_computing_molecular_graphics 'Olex2 (Dolomanov et al., 2009)'
_computing_publication_material 'Olex2 (Dolomanov et al., 2009)'
_computing_structure_refinement 'XL (Sheldrick, 2008)'
_computing_structure_solution 'olex2.solve (Bourhis et al., 2015)'
_diffrn_ambient_temperature 173(2)
_diffrn_detector_area_resol_mean 8.36
_diffrn_measured_fraction_theta_full 0.999
_diffrn_measured_fraction_theta_max 0.998
_diffrn_measurement_device_type 'Bruker APEX-II CCD'
_diffrn_measurement_method '\w and \f'
_diffrn_radiation_monochromator graphite
_diffrn_radiation_type MoK\a
_diffrn_radiation_wavelength 0.71073
_diffrn_reflns_av_R_equivalents 0.0592
_diffrn_reflns_av_unetI/netI 0.0360
_diffrn_reflns_Laue_measured_fraction_full 0.999
_diffrn_reflns_Laue_measured_fraction_max 0.998
_diffrn_reflns_limit_h_max 16
_diffrn_reflns_limit_h_min -18
_diffrn_reflns_limit_k_max 17
_diffrn_reflns_limit_k_min -18
_diffrn_reflns_limit_l_max 7
_diffrn_reflns_limit_l_min -7
_diffrn_reflns_number 11911
_diffrn_reflns_point_group_measured_fraction_full 0.999
_diffrn_reflns_point_group_measured_fraction_max 0.998
_diffrn_reflns_theta_full 25.242
_diffrn_reflns_theta_max 25.375
_diffrn_reflns_theta_min 1.905
_diffrn_source 'sealed tube'
_diffrn_standards_number 0
_exptl_absorpt_coefficient_mu 0.088
_exptl_absorpt_correction_T_max 0.7452
_exptl_absorpt_correction_T_min 0.6686
_exptl_absorpt_correction_type multi-scan
_exptl_absorpt_process_details
'SADABS-2014/5 (Bruker,2014/5) was used for absorption correction. wR2(int) was 0.0659 before and 0.0602 after correction. The Ratio of minimum to maximum transmission is 0.8972. The \l/2 correction factor is 0.00150.'
_exptl_crystal_colour colourless
_exptl_crystal_colour_primary colourless
_exptl_crystal_density_diffrn 1.301
_exptl_crystal_description needle
_exptl_crystal_F_000 616
_exptl_crystal_recrystallization_method 'used as received'
_exptl_crystal_size_max 0.266
_exptl_crystal_size_mid 0.095
_exptl_crystal_size_min 0.071
_refine_diff_density_max 0.187
_refine_diff_density_min -0.218
_refine_diff_density_rms 0.054
_refine_ls_extinction_method none
_refine_ls_goodness_of_fit_ref 1.032
_refine_ls_hydrogen_treatment mixed
_refine_ls_matrix_type full
_refine_ls_number_parameters 155
_refine_ls_number_reflns 1497
_refine_ls_number_restraints 0
_refine_ls_restrained_S_all 1.032
_refine_ls_R_factor_all 0.0639
_refine_ls_R_factor_gt 0.0388
_refine_ls_shift/su_max 0.000
_refine_ls_shift/su_mean 0.000
_refine_ls_structure_factor_coef Fsqd
_refine_ls_weighting_details 'w=1/[\s^2^(Fo^2^)+(0.0360P)^2^+0.4345P] where P=(Fo^2^+2Fc^2^)/3'
_refine_ls_weighting_scheme calc
_refine_ls_wR_factor_gt 0.0840
_refine_ls_wR_factor_ref 0.0969
_reflns_Friedel_coverage 0.000
_reflns_number_gt 1046
_reflns_number_total 1497
_reflns_threshold_expression 'I > 2\s(I)'
_cod_data_source_file ja9b03932_si_003.cif
_cod_data_source_block ia1216c
_cod_depositor_comments 'Adding full bibliography for 4127241--4127247.cif.'
_cod_database_code 4127241
_shelxl_version_number 2014/6
_shelx_space_group_comment
;
The symmetry employed for this shelxl refinement is uniquely defined
by the following loop, which should always be used as a source of
symmetry information in preference to the above space-group names.
They are only intended as comments.
;
_shelx_estimated_absorpt_t_max 0.994
_shelx_estimated_absorpt_t_min 0.977
_olex2_refinement_description
;
1. Fixed Uiso
 At 1.2 times of:
  All C(H) groups, All C(H,H) groups
 At 1.5 times of:
  All C(H,H,H) groups
2. Others
 Fixed Sof: C4(0.5) H4(0.5) C5(0.5) H5(0.5) C6(0.5) H6(0.5) C7(0.5) H7(0.5)
 C8(0.5) H8(0.5) H9A(0.5) H9B(0.5) C10(0.5) H10A(0.5) H10B(0.5) H10C(0.5)
3.a Riding coordinates:
 C9(H9A,H9B)
3.b Aromatic/amide H refined with riding coordinates:
 C4(H4), C5(H5), C6(H6), C7(H7), C8(H8), C12(H12), C13(H13), C15(H15), C16(H16)
3.c Idealised Me refined as rotating group:
 C10(H10A,H10B,H10C)
;
_olex2_diffrn_ambient_temperature_device 'Oxford Cryosystems'
_olex2_exptl_crystal_mounting_method 'The crystal was mounted on a nylon loop with paratone oil'
_olex2_submission_original_sample_id 1PhHzCN
_olex2_submission_special_instructions 'No special instructions were received'

loop_
_space_group_symop_operation_xyz
'x, y, z'
'-x, -y, z+1/2'
'x, -y+1/2, -z'
'-x, y+1/2, -z+1/2'
'-x, -y, -z'
'x, y, -z-1/2'
'-x, y-1/2, z'
'x, -y-1/2, z-1/2'

loop_
_atom_site_label
_atom_site_type_symbol
_atom_site_fract_x
_atom_site_fract_y
_atom_site_fract_z
_atom_site_U_iso_or_equiv
_atom_site_adp_type
_atom_site_occupancy
_atom_site_site_symmetry_order
_atom_site_calc_flag
_atom_site_refinement_flags_posn
_atom_site_refinement_flags_adp
_atom_site_refinement_flags_occupancy
_atom_site_disorder_assembly
_atom_site_disorder_group
O1 O 0.26500(10) 0.47952(10) 0.7500 0.0377(4) Uani 1 2 d S T P B .
O2 O 0.14304(10) 0.56470(10) 0.7500 0.0330(4) Uani 1 2 d S T P . .
N1 N 0.17251(12) 0.73813(12) 0.7500 0.0286(5) Uani 1 2 d S T P . .
N2 N 0.25778(11) 0.71584(11) 0.7500 0.0285(5) Uani 1 2 d S T P . .
N3 N 0.07090(16) 1.17325(15) 0.7500 0.0566(7) Uani 1 2 d S T P . .
C1 C 0.22316(15) 0.55786(14) 0.7500 0.0280(5) Uani 1 2 d S T P . .
C2 C 0.28437(14) 0.63373(14) 0.7500 0.0276(5) Uani 1 2 d S T P A .
C3 C 0.38202(15) 0.62399(15) 0.7500 0.0379(6) Uani 1 2 d S T P . .
C4 C 0.4274(2) 0.6781(2) 0.9123(5) 0.0352(8) Uani 0.5 1 d . . . A -1
H4 H 0.3943 0.7126 1.0065 0.042 Uiso 0.5 1 calc R . . A -1
C5 C 0.5191(2) 0.6762(2) 0.9202(6) 0.0430(9) Uani 0.5 1 d . . . A -1
H5 H 0.5497 0.7128 1.0146 0.052 Uiso 0.5 1 calc R . . A -1
C6 C 0.5658(2) 0.6215(2) 0.7918(12) 0.044(2) Uani 0.5 1 d . . . A -1
H6 H 0.6285 0.6208 0.7966 0.053 Uiso 0.5 1 calc R . . A -1
C7 C 0.5216(2) 0.5676(2) 0.6562(6) 0.0429(9) Uani 0.5 1 d . . . A -1
H7 H 0.5539 0.5298 0.5675 0.052 Uiso 0.5 1 calc R . . A -1
C8 C 0.4302(2) 0.5685(2) 0.6490(5) 0.0360(8) Uani 0.5 1 d . . . A -1
H8 H 0.4013 0.5261 0.5653 0.043 Uiso 0.5 1 calc R . . A -1
C9 C 0.20936(16) 0.40087(14) 0.7500 0.0399(6) Uani 1 2 d S T P . .
H9A H 0.1841 0.3916 0.6172 0.048 Uiso 0.5 1 d R . . B .
H9B H 0.1623 0.4075 0.8471 0.048 Uiso 0.5 1 d R . . . .
C10 C 0.2678(2) 0.32329(19) 0.8081(7) 0.0505(17) Uani 0.5 1 d . . . B -2
H10A H 0.3168 0.3186 0.7107 0.076 Uiso 0.5 1 calc GR . . B -2
H10B H 0.2330 0.2686 0.8055 0.076 Uiso 0.5 1 calc GR . . B -2
H10C H 0.2915 0.3326 0.9457 0.076 Uiso 0.5 1 calc GR . . B -2
C11 C 0.15233(14) 0.82814(14) 0.7500 0.0278(5) Uani 1 2 d S T P . .
C12 C 0.06415(15) 0.85394(15) 0.7500 0.0341(6) Uani 1 2 d S T P . .
H12 H 0.0188 0.8104 0.7500 0.041 Uiso 1 2 calc RS T P . .
C13 C 0.04247(15) 0.94255(15) 0.7500 0.0364(6) Uani 1 2 d S T P . .
H13 H -0.0179 0.9599 0.7500 0.044 Uiso 1 2 calc RS T P . .
C14 C 0.10816(14) 1.00649(13) 0.7500 0.0285(5) Uani 1 2 d S T P . .
C15 C 0.19630(14) 0.98065(14) 0.7500 0.0287(5) Uani 1 2 d S T P . .
H15 H 0.2414 1.0244 0.7500 0.034 Uiso 1 2 calc RS T P . .
C16 C 0.21885(14) 0.89239(14) 0.7500 0.0284(5) Uani 1 2 d S T P . .
H16 H 0.2792 0.8752 0.7500 0.034 Uiso 1 2 calc RS T P . .
C17 C 0.08597(16) 1.09897(16) 0.7500 0.0369(6) Uani 1 2 d S T P . .
H1 H 0.1284(16) 0.6949(17) 0.7500 0.049(8) Uiso 1 2 d S T P . .

loop_
_atom_site_aniso_label
_atom_site_aniso_U_11
_atom_site_aniso_U_22
_atom_site_aniso_U_33
_atom_site_aniso_U_23
_atom_site_aniso_U_13
_atom_site_aniso_U_12
O1 0.0311(9) 0.0210(9) 0.0610(12) 0.000 0.000 0.0005(7)
O2 0.0273(9) 0.0298(9) 0.0421(9) 0.000 0.000 -0.0005(7)
N1 0.0262(11) 0.0203(11) 0.0391(11) 0.000 0.000 0.0019(9)
N2 0.0265(10) 0.0255(11) 0.0337(11) 0.000 0.000 0.0031(8)
N3 0.0598(16) 0.0322(14) 0.0779(18) 0.000 0.000 0.0097(12)
C1 0.0330(14) 0.0224(12) 0.0285(12) 0.000 0.000 0.0026(10)
C2 0.0294(12) 0.0209(12) 0.0323(13) 0.000 0.000 -0.0002(9)
C3 0.0286(13) 0.0195(12) 0.0657(18) 0.000 0.000 0.0016(10)
C4 0.0352(18) 0.0287(18) 0.0418(19) -0.0026(15) 0.0007(16) 0.0048(15)
C5 0.0322(19) 0.037(2) 0.060(2) -0.0018(18) -0.0070(17) -0.0013(16)
C6 0.0252(15) 0.0373(18) 0.070(8) 0.010(2) 0.002(2) 0.0050(14)
C7 0.039(2) 0.032(2) 0.057(2) -0.0027(17) 0.0128(17) 0.0088(17)
C8 0.0356(18) 0.0279(18) 0.0445(18) -0.0005(15) 0.0036(16) 0.0016(15)
C9 0.0386(14) 0.0249(14) 0.0563(17) 0.000 0.000 -0.0049(11)
C10 0.0480(19) 0.0237(17) 0.080(5) 0.0007(17) 0.0015(19) 0.0007(15)
C11 0.0298(12) 0.0245(13) 0.0291(12) 0.000 0.000 0.0028(10)
C12 0.0259(12) 0.0269(13) 0.0494(15) 0.000 0.000 -0.0012(10)
C13 0.0263(12) 0.0313(14) 0.0515(15) 0.000 0.000 0.0033(10)
C14 0.0316(13) 0.0206(12) 0.0333(13) 0.000 0.000 0.0020(10)
C15 0.0295(13) 0.0224(12) 0.0343(13) 0.000 0.000 -0.0023(10)
C16 0.0240(11) 0.0294(13) 0.0317(13) 0.000 0.000 0.0021(10)
C17 0.0357(14) 0.0313(15) 0.0438(15) 0.000 0.000 0.0050(11)

loop_
_atom_type_symbol
_atom_type_description
_atom_type_scat_dispersion_real
_atom_type_scat_dispersion_imag
_atom_type_scat_source
C C 0.0033 0.0016 'International Tables Vol C Tables 4.2.6.8 and 6.1.1.4'
H H 0.0000 0.0000 'International Tables Vol C Tables 4.2.6.8 and 6.1.1.4'
N N 0.0061 0.0033 'International Tables Vol C Tables 4.2.6.8 and 6.1.1.4'
O O 0.0106 0.0060 'International Tables Vol C Tables 4.2.6.8 and 6.1.1.4'

loop_
_geom_angle_atom_site_label_1
_geom_angle_atom_site_label_2
_geom_angle_atom_site_label_3
_geom_angle
C1 O1 C9 116.50(17)
N2 N1 C11 117.28(19)
C2 N2 N1 122.60(18)
O1 C1 C2 112.88(19)
O2 C1 O1 123.0(2)
O2 C1 C2 124.1(2)
N2 C2 C1 123.06(19)
N2 C2 C3 113.66(19)
C1 C2 C3 123.28(19)
C2 C3 C4 113.59(17)
C8 C3 C2 128.7(2)
C8 C3 C4 117.1(3)
C5 C4 C3 118.1(3)
C6 C5 C4 120.2(3)
C5 C6 C7 120.0(3)
C6 C7 C8 120.1(3)
C3 C8 C7 123.5(3)
O1 C9 C10 107.0(2)
N1 C11 C16 121.3(2)
C12 C11 N1 118.9(2)
C12 C11 C16 119.8(2)
C13 C12 C11 120.1(2)
C12 C13 C14 120.4(2)
C13 C14 C15 119.5(2)
C13 C14 C17 120.6(2)
C15 C14 C17 119.8(2)
C16 C15 C14 120.7(2)
C15 C16 C11 119.6(2)
N3 C17 C14 178.0(3)

loop_
_geom_bond_atom_site_label_1
_geom_bond_atom_site_label_2
_geom_bond_distance
O1 C1 1.342(2)
O1 C9 1.456(3)
O2 C1 1.217(2)
N1 N2 1.334(2)
N1 C11 1.393(3)
N2 C2 1.304(3)
N3 C17 1.145(3)
C1 C2 1.473(3)
C2 C3 1.485(3)
C3 C4 1.507(4)
C3 C8 1.293(4)
C4 C5 1.389(4)
C5 C6 1.374(6)
C6 C7 1.378(6)
C7 C8 1.384(5)
C9 C10 1.517(4)
C11 C12 1.390(3)
C11 C16 1.398(3)
C12 C13 1.378(3)
C13 C14 1.386(3)
C14 C15 1.390(3)
C14 C17 1.436(3)
C15 C16 1.376(3)

loop_
_geom_hbond_atom_site_label_D
_geom_hbond_atom_site_label_H
_geom_hbond_atom_site_label_A
_geom_hbond_distance_DH
_geom_hbond_distance_HA
_geom_hbond_distance_DA
_geom_hbond_angle_DHA
N1 H1 O2 0.93(3) 1.98(3) 2.657(2) 128(2)
